data_1560582
loop_
_publ_author_name
'Zhu, Zheng'
'Meng, Xiang-min'
'Zhang, Dong-mei'
'Zhang, Xia'
'Wang, Mei'
'Jin, Fan'
'Fan, Yu-hua'

_publ_section_title
;
 Syntheses, structures and selective dye adsorption of five formic-based
 coordination polymers prepared by in-situ hydrolysis of N,
 N&#x2032;-dimethylformamide
;
_journal_name_full 'Journal of Solid State Chemistry'
_journal_page_first 109
_journal_page_last 118
_journal_paper_doi 10.1016/j.jssc.2017.01.027
_journal_volume 248
_journal_year 2017
_chemical_formula_sum 'C28 H20 N4 O4 Zn'
_chemical_formula_weight 541.85
_space_group_IT_number 60
_space_group_name_Hall '-P 2n 2ab'
_space_group_name_H-M_alt 'P b c n'
_symmetry_cell_setting orthorhombic
_symmetry_space_group_name_H-M 'P b c n'
_atom_sites_solution_hydrogens geom
_atom_sites_solution_primary direct
_atom_sites_solution_secondary difmap
_cell_angle_alpha 90.00
_cell_angle_beta 90.00
_cell_angle_gamma 90.00
_cell_formula_units_Z 4
_cell_length_a 13.205(6)
_cell_length_b 15.562(7)
_cell_length_c 11.364(5)
_cell_measurement_reflns_used 1730
_cell_measurement_temperature 298(2)
_cell_measurement_theta_max 22.88
_cell_measurement_theta_min 2.618
_cell_volume 2335.3(18)
_computing_cell_refinement 'Bruker SMART'
_computing_data_collection 'Bruker SMART'
_computing_data_reduction 'Bruker SHELXTL'
_computing_molecular_graphics 'Bruker SHELXTL'
_computing_publication_material 'Bruker SHELXTL'
_computing_structure_refinement 'SHELXL-97 (Sheldrick, 1997)'
_computing_structure_solution 'SHELXS-97 (Sheldrick, 1990)'
_diffrn_ambient_temperature 298(2)
_diffrn_measured_fraction_theta_full 1.000
_diffrn_measured_fraction_theta_max 1.000
_diffrn_measurement_device_type 'CCD area detector'
_diffrn_measurement_method 'phi and omega scans'
_diffrn_radiation_monochromator graphite
_diffrn_radiation_source 'fine-focus sealed tube'
_diffrn_radiation_type MoK\a
_diffrn_radiation_wavelength 0.71073
_diffrn_reflns_av_R_equivalents 0.0698
_diffrn_reflns_av_sigmaI/netI 0.0605
_diffrn_reflns_limit_h_max 12
_diffrn_reflns_limit_h_min -15
_diffrn_reflns_limit_k_max 18
_diffrn_reflns_limit_k_min -15
_diffrn_reflns_limit_l_max 13
_diffrn_reflns_limit_l_min -12
_diffrn_reflns_number 8915
_diffrn_reflns_theta_full 25.00
_diffrn_reflns_theta_max 25.00
_diffrn_reflns_theta_min 2.62
_exptl_absorpt_coefficient_mu 1.097
_exptl_absorpt_correction_T_max 0.9272
_exptl_absorpt_correction_T_min 0.8270
_exptl_absorpt_correction_type multi-scan
_exptl_absorpt_process_details sadabs
_exptl_crystal_colour colourless
_exptl_crystal_density_diffrn 1.541
_exptl_crystal_density_method 'not measured'
_exptl_crystal_description diamond
_exptl_crystal_F_000 1112
_exptl_crystal_size_max 0.18
_exptl_crystal_size_mid 0.10
_exptl_crystal_size_min 0.07
_refine_diff_density_max 0.341
_refine_diff_density_min -0.509
_refine_diff_density_rms 0.052
_refine_ls_extinction_method none
_refine_ls_goodness_of_fit_ref 1.033
_refine_ls_hydrogen_treatment mixed
_refine_ls_matrix_type full
_refine_ls_number_parameters 187
_refine_ls_number_reflns 2068
_refine_ls_number_restraints 0
_refine_ls_restrained_S_all 1.033
_refine_ls_R_factor_all 0.0721
_refine_ls_R_factor_gt 0.0385
_refine_ls_shift/su_max 0.000
_refine_ls_shift/su_mean 0.000
_refine_ls_structure_factor_coef Fsqd
_refine_ls_weighting_details 'calc w=1/[\s^2^(Fo^2^)+(0.0185P)^2^+0.0000P] where P=(Fo^2^+2Fc^2^)/3'
_refine_ls_weighting_scheme calc
_refine_ls_wR_factor_gt 0.0647
_refine_ls_wR_factor_ref 0.0700
_reflns_number_gt 1336
_reflns_number_total 2068
_reflns_threshold_expression >2sigma(I)
_cod_data_source_file JSSC-2017-248-109.cif
_cod_data_source_block 160220e
_cod_depositor_comments
;
The following automatic conversions were performed:

data item '_symmetry_cell_setting' value 'Orthorhombic' was changed
to 'orthorhombic' in accordance with the built-in table derived from
the CIF Core dictionary named 'cif_core.dic' version 2.4.5 last
updated on 2014-11-21.

Automatic conversion script
Id: cif_fix_values 8369 2020-08-20 11:38:08Z andrius 
;
_cod_original_cell_volume 2335.3(19)
_cod_original_sg_symbol_H-M Pbcn
_cod_database_code 1560582

loop_
_symmetry_equiv_pos_as_xyz
'x, y, z'
'-x+1/2, -y+1/2, z+1/2'
'-x, y, -z+1/2'
'x+1/2, -y+1/2, -z'
'-x, -y, -z'
'x-1/2, y-1/2, -z-1/2'
'x, -y, z-1/2'
'-x-1/2, y-1/2, z'

loop_
_atom_site_label
_atom_site_type_symbol
_atom_site_fract_x
_atom_site_fract_y
_atom_site_fract_z
_atom_site_U_iso_or_equiv
_atom_site_adp_type
_atom_site_occupancy
_atom_site_symmetry_multiplicity
_atom_site_calc_flag
_atom_site_refinement_flags
_atom_site_disorder_assembly
_atom_site_disorder_group
Zn1 Zn 0.0000 0.40234(3) 0.2500 0.05052(18) Uani 1 2 d S . .
N1 N 0.24338(15) 0.51094(15) 0.43176(19) 0.0384(6) Uani 1 1 d . A .
N2 N 0.11470(15) 0.47433(15) 0.3153(2) 0.0415(6) Uani 1 1 d . A .
O1 O 0.0860(4) 0.3586(4) 0.1126(6) 0.0731(19) Uani 0.719(9) 1 d P A 1
O2 O -0.0453(3) 0.2789(2) 0.0634(5) 0.0704(18) Uani 0.719(9) 1 d P A 1
O1' O -0.0119(8) 0.2979(5) 0.1532(10) 0.055(4) Uani 0.281(9) 1 d P A 2
O2' O 0.0724(13) 0.3912(11) 0.0575(17) 0.083(5) Uani 0.281(9) 1 d P A 2
C1 C 0.0393(3) 0.3076(2) 0.0559(4) 0.0638(11) Uani 1 1 d . . .
H1 H 0.0757 0.2854 -0.0072 0.077 Uiso 1 1 calc R A 1
C2 C 0.17373(19) 0.45094(19) 0.4036(2) 0.0407(7) Uani 1 1 d . . .
H2 H 0.1679 0.3985 0.4424 0.049 Uiso 1 1 calc R A .
C3 C 0.14874(19) 0.55594(19) 0.2824(2) 0.0383(7) Uani 1 1 d . . .
C4 C 0.22886(19) 0.58036(19) 0.3552(2) 0.0374(7) Uani 1 1 d . A .
C5 C 0.27820(19) 0.65808(19) 0.3436(3) 0.0465(8) Uani 1 1 d . . .
H5 H 0.3317 0.6735 0.3924 0.056 Uiso 1 1 calc R A .
C6 C 0.2436(2) 0.71169(18) 0.2554(3) 0.0518(8) Uani 1 1 d . A .
H6 H 0.2743 0.7649 0.2449 0.062 Uiso 1 1 calc R . .
C7 C 0.1636(2) 0.6880(2) 0.1816(3) 0.0544(9) Uani 1 1 d . . .
H7 H 0.1426 0.7258 0.1230 0.065 Uiso 1 1 calc R A .
C8 C 0.1159(2) 0.6108(2) 0.1936(3) 0.0469(8) Uani 1 1 d . A .
H8 H 0.0629 0.5953 0.1440 0.056 Uiso 1 1 calc R . .
C9 C 0.31594(17) 0.50593(19) 0.5257(2) 0.0364(7) Uani 1 1 d . . .
C10 C 0.3271(2) 0.57545(18) 0.5996(2) 0.0446(8) Uani 1 1 d . A .
H10 H 0.2860 0.6236 0.5911 0.054 Uiso 1 1 calc R . .
C11 C 0.40027(18) 0.57275(19) 0.6865(3) 0.0433(8) Uani 1 1 d . . .
H11 H 0.4095 0.6203 0.7349 0.052 Uiso 1 1 calc R A .
C12 C 0.46037(16) 0.50030(18) 0.7032(2) 0.0361(7) Uani 1 1 d . . .
C13 C 0.44447(19) 0.43029(18) 0.6307(2) 0.0393(7) Uani 1 1 d . . .
H13 H 0.4819 0.3804 0.6426 0.047 Uiso 1 1 calc R A .
C14 C 0.37375(19) 0.43297(18) 0.5404(2) 0.0410(8) Uani 1 1 d . A .
H14 H 0.3655 0.3861 0.4905 0.049 Uiso 1 1 calc R . .

loop_
_atom_site_aniso_label
_atom_site_aniso_U_11
_atom_site_aniso_U_22
_atom_site_aniso_U_33
_atom_site_aniso_U_23
_atom_site_aniso_U_13
_atom_site_aniso_U_12
Zn1 0.0492(3) 0.0465(3) 0.0558(3) 0.000 -0.0284(3) 0.000
N1 0.0325(13) 0.0435(16) 0.0393(15) 0.0009(12) -0.0127(11) 0.0000(11)
N2 0.0363(14) 0.0514(17) 0.0369(15) 0.0065(12) -0.0153(12) -0.0009(11)
O1 0.045(2) 0.062(4) 0.113(5) -0.028(3) -0.026(3) 0.000(2)
O2 0.054(2) 0.069(3) 0.088(4) 0.011(2) -0.023(2) -0.0168(17)
O1' 0.068(7) 0.053(5) 0.043(7) 0.005(4) 0.013(6) -0.002(5)
O2' 0.061(8) 0.076(11) 0.111(14) -0.010(8) 0.021(8) -0.004(7)
C1 0.048(2) 0.068(3) 0.076(4) 0.006(2) -0.014(2) 0.006(2)
C2 0.0374(17) 0.0458(19) 0.0390(19) 0.0040(15) -0.0105(14) -0.0008(14)
C3 0.0332(16) 0.0477(19) 0.0341(19) 0.0069(15) -0.0059(13) 0.0026(13)
C4 0.0282(15) 0.046(2) 0.0377(18) 0.0032(15) -0.0053(13) 0.0040(13)
C5 0.0334(18) 0.052(2) 0.054(2) 0.0015(17) -0.0084(14) 0.0020(14)
C6 0.0495(18) 0.0434(19) 0.063(2) 0.0082(19) -0.0022(18) -0.0005(14)
C7 0.054(2) 0.058(2) 0.051(2) 0.0173(18) -0.0035(18) 0.0077(17)
C8 0.0369(17) 0.063(2) 0.0411(19) 0.0074(17) -0.0086(14) 0.0064(15)
C9 0.0253(14) 0.0445(18) 0.039(2) 0.0024(16) -0.0094(12) -0.0006(14)
C10 0.0426(18) 0.044(2) 0.048(2) -0.0049(16) -0.0158(15) 0.0093(14)
C11 0.0390(17) 0.044(2) 0.0473(19) -0.0099(15) -0.0156(14) 0.0022(13)
C12 0.0295(15) 0.0402(18) 0.0386(19) 0.0017(15) -0.0087(12) -0.0011(11)
C13 0.0352(16) 0.0374(19) 0.045(2) 0.0006(15) -0.0120(14) 0.0045(13)
C14 0.0398(17) 0.0409(19) 0.042(2) -0.0072(15) -0.0108(14) 0.0010(14)

loop_
_atom_type_symbol
_atom_type_description
_atom_type_scat_dispersion_real
_atom_type_scat_dispersion_imag
_atom_type_scat_source
C C 0.0033 0.0016 'International Tables Vol C Tables 4.2.6.8 and 6.1.1.4'
H H 0.0000 0.0000 'International Tables Vol C Tables 4.2.6.8 and 6.1.1.4'
N N 0.0061 0.0033 'International Tables Vol C Tables 4.2.6.8 and 6.1.1.4'
O O 0.0106 0.0060 'International Tables Vol C Tables 4.2.6.8 and 6.1.1.4'
Zn Zn 0.2839 1.4301 'International Tables Vol C Tables 4.2.6.8 and 6.1.1.4'

loop_
_geom_angle_atom_site_label_1
_geom_angle_atom_site_label_2
_geom_angle_atom_site_label_3
_geom_angle
_geom_angle_site_symmetry_1
_geom_angle_site_symmetry_3
O1' Zn1 O1' 68.7(6) . 3
O1' Zn1 N2 101.1(3) . 3
O1' Zn1 N2 136.2(3) 3 3
O1' Zn1 N2 136.2(3) . .
O1' Zn1 N2 101.1(3) 3 .
N2 Zn1 N2 112.81(13) 3 .
O1' Zn1 O1 49.0(3) . .
O1' Zn1 O1 96.2(3) 3 .
N2 Zn1 O1 108.62(18) 3 .
N2 Zn1 O1 92.79(18) . .
O1' Zn1 O1 96.2(3) . 3
O1' Zn1 O1 49.0(3) 3 3
N2 Zn1 O1 92.79(18) 3 3
N2 Zn1 O1 108.62(18) . 3
O1 Zn1 O1 141.2(4) . 3
O1' Zn1 O2' 114.8(4) . 3
O1' Zn1 O2' 57.4(5) 3 3
N2 Zn1 O2' 94.4(4) 3 3
N2 Zn1 O2' 90.2(4) . 3
O1 Zn1 O2' 153.4(4) . 3
O1 Zn1 O2' 19.5(4) 3 3
O1' Zn1 O2' 57.4(5) . .
O1' Zn1 O2' 114.8(4) 3 .
N2 Zn1 O2' 90.2(4) 3 .
N2 Zn1 O2' 94.4(4) . .
O1 Zn1 O2' 19.5(4) . .
O1 Zn1 O2' 153.4(4) 3 .
O2' Zn1 O2' 171.7(8) 3 .
C2 N1 C4 107.1(2) . .
C2 N1 C9 126.4(2) . .
C4 N1 C9 126.5(2) . .
C2 N2 C3 105.3(2) . .
C2 N2 Zn1 124.5(2) . .
C3 N2 Zn1 130.16(17) . .
C1 O1 Zn1 110.2(5) . .
C1 O1' Zn1 109.7(6) . .
C1 O2' Zn1 87.3(8) . .
O1 C1 O2 133.4(6) . .
O1 C1 O1' 83.5(7) . .
O2 C1 O1' 54.4(4) . .
O1 C1 O2' 36.7(7) . .
O2 C1 O2' 130.2(8) . .
O1' C1 O2' 105.3(9) . .
O1 C1 H1 113.3 . .
O2 C1 H1 113.3 . .
O1' C1 H1 151.4 . .
O2' C1 H1 101.4 . .
N2 C2 N1 113.0(3) . .
N2 C2 H2 123.5 . .
N1 C2 H2 123.5 . .
C8 C3 C4 119.9(3) . .
C8 C3 N2 130.6(3) . .
C4 C3 N2 109.4(2) . .
C5 C4 C3 122.7(3) . .
C5 C4 N1 132.1(3) . .
C3 C4 N1 105.2(2) . .
C4 C5 C6 116.3(3) . .
C4 C5 H5 121.9 . .
C6 C5 H5 121.9 . .
C5 C6 C7 121.7(3) . .
C5 C6 H6 119.1 . .
C7 C6 H6 119.1 . .
C8 C7 C6 121.4(3) . .
C8 C7 H7 119.3 . .
C6 C7 H7 119.3 . .
C7 C8 C3 118.0(3) . .
C7 C8 H8 121.0 . .
C3 C8 H8 121.0 . .
C10 C9 C14 120.9(2) . .
C10 C9 N1 118.8(2) . .
C14 C9 N1 120.3(3) . .
C9 C10 C11 119.1(3) . .
C9 C10 H10 120.4 . .
C11 C10 H10 120.4 . .
C10 C11 C12 121.4(3) . .
C10 C11 H11 119.3 . .
C12 C11 H11 119.3 . .
C13 C12 C11 118.1(2) . .
C13 C12 C12 122.11(17) . 3_656
C11 C12 C12 119.79(19) . 3_656
C12 C13 C14 121.3(3) . .
C12 C13 H13 119.4 . .
C14 C13 H13 119.4 . .
C9 C14 C13 119.2(3) . .
C9 C14 H14 120.4 . .
C13 C14 H14 120.4 . .

loop_
_geom_bond_atom_site_label_1
_geom_bond_atom_site_label_2
_geom_bond_distance
_geom_bond_site_symmetry_2
Zn1 O1' 1.968(11) .
Zn1 O1' 1.968(11) 3
Zn1 N2 2.025(2) 3
Zn1 N2 2.025(2) .
Zn1 O1 2.048(7) .
Zn1 O1 2.048(7) 3
Zn1 O2' 2.394(18) 3
Zn1 O2' 2.394(18) .
N1 C2 1.349(3) .
N1 C4 1.401(3) .
N1 C9 1.436(3) .
N2 C2 1.322(3) .
N2 C3 1.398(3) .
O1 C1 1.194(7) .
O2 C1 1.206(4) .
O1' C1 1.304(8) .
O2' C1 1.373(17) .
C1 H1 0.9300 .
C2 H2 0.9300 .
C3 C8 1.391(4) .
C3 C4 1.395(3) .
C4 C5 1.380(4) .
C5 C6 1.381(4) .
C5 H5 0.9300 .
C6 C7 1.398(4) .
C6 H6 0.9300 .
C7 C8 1.364(4) .
C7 H7 0.9300 .
C8 H8 0.9300 .
C9 C10 1.378(4) .
C9 C14 1.378(3) .
C10 C11 1.382(3) .
C10 H10 0.9300 .
C11 C12 1.392(3) .
C11 H11 0.9300 .
C12 C13 1.382(4) .
C12 C12 1.493(5) 3_656
C13 C14 1.388(3) .
C13 H13 0.9300 .
C14 H14 0.9300 .

loop_
_geom_torsion_atom_site_label_1
_geom_torsion_atom_site_label_2
_geom_torsion_atom_site_label_3
_geom_torsion_atom_site_label_4
_geom_torsion
_geom_torsion_site_symmetry_1
_geom_torsion_site_symmetry_2
_geom_torsion_site_symmetry_3
_geom_torsion_site_symmetry_4
O1' Zn1 N2 C2 -73.2(5) . . . .
O1' Zn1 N2 C2 -2.4(3) 3 . . .
N2 Zn1 N2 C2 149.2(3) 3 . . .
O1 Zn1 N2 C2 -99.3(3) . . . .
O1 Zn1 N2 C2 47.8(3) 3 . . .
O2' Zn1 N2 C2 54.3(5) 3 . . .
O2' Zn1 N2 C2 -118.7(5) . . . .
O1' Zn1 N2 C3 107.7(5) . . . .
O1' Zn1 N2 C3 178.4(3) 3 . . .
N2 Zn1 N2 C3 -30.0(2) 3 . . .
O1 Zn1 N2 C3 81.6(3) . . . .
O1 Zn1 N2 C3 -131.4(3) 3 . . .
O2' Zn1 N2 C3 -124.8(5) 3 . . .
O2' Zn1 N2 C3 62.1(5) . . . .
O1' Zn1 O1 C1 20.2(5) . . . .
O1' Zn1 O1 C1 74.9(7) 3 . . .
N2 Zn1 O1 C1 -68.4(5) 3 . . .
N2 Zn1 O1 C1 176.4(5) . . . .
O1 Zn1 O1 C1 51.6(4) 3 . . .
O2' Zn1 O1 C1 80.3(10) 3 . . .
O2' Zn1 O1 C1 -88.4(16) . . . .
O1' Zn1 O1' C1 -137.8(11) 3 . . .
N2 Zn1 O1' C1 86.7(7) 3 . . .
N2 Zn1 O1' C1 -54.0(9) . . . .
O1 Zn1 O1' C1 -18.4(4) . . . .
O1 Zn1 O1' C1 -179.2(7) 3 . . .
O2' Zn1 O1' C1 -173.1(7) 3 . . .
O2' Zn1 O1' C1 3.7(6) . . . .
O1' Zn1 O2' C1 -3.3(6) . . . .
O1' Zn1 O2' C1 36.4(11) 3 . . .
N2 Zn1 O2' C1 -106.4(8) 3 . . .
N2 Zn1 O2' C1 140.7(8) . . . .
O1 Zn1 O2' C1 54.8(13) . . . .
O1 Zn1 O2' C1 -9.7(18) 3 . . .
O2' Zn1 O2' C1 17.3(8) 3 . . .
Zn1 O1 C1 O2 0.7(8) . . . .
Zn1 O1 C1 O1' -23.3(5) . . . .
Zn1 O1 C1 O2' 103.3(15) . . . .
Zn1 O1' C1 O1 24.2(6) . . . .
Zn1 O1' C1 O2 -134.5(8) . . . .
Zn1 O1' C1 O2' -5.6(9) . . . .
Zn1 O2' C1 O1 -51.5(12) . . . .
Zn1 O2' C1 O2 60.3(11) . . . .
Zn1 O2' C1 O1' 4.3(7) . . . .
C3 N2 C2 N1 0.4(3) . . . .
Zn1 N2 C2 N1 -178.93(17) . . . .
C4 N1 C2 N2 0.1(3) . . . .
C9 N1 C2 N2 177.8(2) . . . .
C2 N2 C3 C8 178.9(3) . . . .
Zn1 N2 C3 C8 -1.8(4) . . . .
C2 N2 C3 C4 -0.8(3) . . . .
Zn1 N2 C3 C4 178.50(18) . . . .
C8 C3 C4 C5 0.2(4) . . . .
N2 C3 C4 C5 179.9(2) . . . .
C8 C3 C4 N1 -178.9(2) . . . .
N2 C3 C4 N1 0.9(3) . . . .
C2 N1 C4 C5 -179.5(3) . . . .
C9 N1 C4 C5 2.8(5) . . . .
C2 N1 C4 C3 -0.6(3) . . . .
C9 N1 C4 C3 -178.3(2) . . . .
C3 C4 C5 C6 0.3(4) . . . .
N1 C4 C5 C6 179.1(3) . . . .
C4 C5 C6 C7 -0.5(4) . . . .
C5 C6 C7 C8 0.2(5) . . . .
C6 C7 C8 C3 0.3(5) . . . .
C4 C3 C8 C7 -0.5(4) . . . .
N2 C3 C8 C7 179.8(3) . . . .
C2 N1 C9 C10 -132.4(3) . . . .
C4 N1 C9 C10 44.9(4) . . . .
C2 N1 C9 C14 48.2(4) . . . .
C4 N1 C9 C14 -134.5(3) . . . .
C14 C9 C10 C11 2.6(4) . . . .
N1 C9 C10 C11 -176.8(2) . . . .
C9 C10 C11 C12 -2.1(4) . . . .
C10 C11 C12 C13 -0.5(4) . . . .
C10 C11 C12 C12 179.1(3) . . . 3_656
C11 C12 C13 C14 2.7(4) . . . .
C12 C12 C13 C14 -176.9(3) 3_656 . . .
C10 C9 C14 C13 -0.4(4) . . . .
N1 C9 C14 C13 179.0(2) . . . .
C12 C13 C14 C9 -2.3(4) . . . .
